data_7112340
loop_
_publ_author_name
'do Pim, Walace D.'
'Oliveira, Willian X. C.'
'Ribeiro, Marcos A.'
'de Faria, \'Erica N'
'Teixeira, Ivo F.'
'Stumpf, Humberto O.'
'Lago, Rochel M.'
'Pereira, Cynthia L. M.'
'Pinheiro, Carlos B.'
'Figueiredo, Jr, Jo\~ao C D'
'Nunes, Wallace C.'
'de Souza, Patterson P.'
'Pedroso, Emerson F.'
'Castellano, Mar\'ia'
'Cano, Joan'
'Julve, Miguel'

_publ_section_title
;
 A pH-triggered bistable copper(II) metallacycle as a reversible emulsion
 switch for biphasic processes.
;
_journal_issue 92
_journal_name_full 'Chemical communications (Cambridge, England)'
_journal_page_first 10778
_journal_page_last 10780
_journal_paper_doi 10.1039/c3cc46242k
_journal_volume 49
_journal_year 2013
_chemical_formula_sum 'C44 H52 Cu2 N4 O16'
_chemical_formula_weight 1019.98
_space_group_IT_number 2
_symmetry_cell_setting triclinic
_symmetry_space_group_name_Hall '-P 1'
_symmetry_space_group_name_H-M 'P -1'
_atom_sites_solution_hydrogens geom
_atom_sites_solution_primary direct
_atom_sites_solution_secondary difmap
_cell_angle_alpha 68.274(2)
_cell_angle_beta 86.530(2)
_cell_angle_gamma 82.154(2)
_cell_formula_units_Z 1
_cell_length_a 8.8221(2)
_cell_length_b 11.5730(3)
_cell_length_c 13.5452(3)
_cell_measurement_reflns_used 18527
_cell_measurement_temperature 120(2)
_cell_measurement_theta_max 31.0505
_cell_measurement_theta_min 2.8184
_cell_volume 1272.60(6)
_computing_cell_refinement '(Agilent Technologies, 2012)'
_computing_data_collection '(Agilent Technologies, 2012)'
_computing_data_reduction '(Agilent Technologies, 2012)'
_computing_publication_material 'PublCIF (Westrip, 2010)'
_computing_structure_refinement 'SHELXL-97 (Sheldrick, 2008)'
_computing_structure_solution 'SHELXS-97 (Sheldrick, 2008)'
_diffrn_ambient_temperature 120(2)
_diffrn_measured_fraction_theta_full 0.999
_diffrn_measured_fraction_theta_max 0.999
_diffrn_measurement_device_type 'Xcalibur, Atlas, Gemini ultra'
_diffrn_measurement_method 'w scans'
_diffrn_radiation_monochromator mirror
_diffrn_radiation_source 'Enhance (Mo) X-ray Source'
_diffrn_radiation_type MoK\a
_diffrn_radiation_wavelength 0.71073
_diffrn_reflns_av_R_equivalents 0.0324
_diffrn_reflns_av_unetI/netI 0.0171
_diffrn_reflns_limit_h_max 11
_diffrn_reflns_limit_h_min -11
_diffrn_reflns_limit_k_max 14
_diffrn_reflns_limit_k_min -14
_diffrn_reflns_limit_l_max 16
_diffrn_reflns_limit_l_min -16
_diffrn_reflns_number 30924
_diffrn_reflns_theta_full 26.37
_diffrn_reflns_theta_max 26.37
_diffrn_reflns_theta_min 2.83
_diffrn_standards_number 5199
_exptl_absorpt_coefficient_mu 0.903
_exptl_absorpt_correction_T_max 0.902
_exptl_absorpt_correction_T_min 0.705
_exptl_absorpt_correction_type analytical
_exptl_absorpt_process_details
;
CrysAlisPro, Agilent Technologies,
Version 1.171.35.21 (release 20-01-2012 CrysAlis171 .NET)
(compiled Jan 23 2012,18:06:46)
Analytical numeric absorption correction using a multifaceted crystal
            model based on expressions derived by R.C. Clark & J.S. Reid.
(Clark, R. C. & Reid, J. S. (1995). Acta Cryst. A51, 887-897)
;
_exptl_crystal_colour 'light blue'
_exptl_crystal_density_diffrn 1.331
_exptl_crystal_density_method 'not measured'
_exptl_crystal_description parallelepiped
_exptl_crystal_F_000 530
_exptl_crystal_size_max 0.5532
_exptl_crystal_size_mid 0.2403
_exptl_crystal_size_min 0.1168
_refine_diff_density_max 2.73
_refine_diff_density_min -1.821
_refine_diff_density_rms 0.183
_refine_ls_extinction_method none
_refine_ls_goodness_of_fit_ref 1.083
_refine_ls_hydrogen_treatment mixed
_refine_ls_matrix_type full
_refine_ls_number_parameters 314
_refine_ls_number_reflns 5199
_refine_ls_number_restraints 4
_refine_ls_restrained_S_all 1.083
_refine_ls_R_factor_all 0.0783
_refine_ls_R_factor_gt 0.0759
_refine_ls_shift/su_max 0
_refine_ls_shift/su_mean 0
_refine_ls_structure_factor_coef Fsqd
_refine_ls_weighting_details 'calc w=1/[\s^2^(Fo^2^)+(0.1623P)^2^+4.4737P] where P=(Fo^2^+2Fc^2^)/3'
_refine_ls_weighting_scheme calc
_refine_ls_wR_factor_gt 0.2447
_refine_ls_wR_factor_ref 0.2474
_reflns_number_gt 4891
_reflns_number_total 5199
_reflns_threshold_expression >2sigma(I)
_cod_data_source_file c3cc46242k.txt
_cod_data_source_block cuedpba2
_cod_depositor_comments 'Adding full bibliography for 7112340--7112342.cif.'
_cod_original_cell_volume 1272.60(5)
_cod_database_code 7112340

loop_
_symmetry_equiv_pos_as_xyz
'x, y, z'
'-x, -y, -z'

loop_
_atom_site_label
_atom_site_type_symbol
_atom_site_fract_x
_atom_site_fract_y
_atom_site_fract_z
_atom_site_U_iso_or_equiv
_atom_site_adp_type
_atom_site_occupancy
_atom_site_symmetry_multiplicity
_atom_site_calc_flag
_atom_site_refinement_flags
_atom_site_disorder_assembly
_atom_site_disorder_group
Cu1 Cu 0.36348(5) 0.11278(5) 0.01184(4) 0.0229(2) Uani 1 1 d . . .
O2 O 0.2692(3) -0.0205(3) 0.1293(2) 0.0229(6) Uani 1 1 d . . .
O4 O 0.5687(3) 0.0364(3) 0.0694(2) 0.0240(6) Uani 1 1 d . . .
O1 O 0.1532(4) 0.1772(3) -0.0326(2) 0.0270(7) Uani 1 1 d . . .
O6 O 0.7130(3) -0.0269(3) 0.2145(2) 0.0271(7) Uani 1 1 d . . .
O5 O 0.3896(4) 0.1934(3) 0.1509(2) 0.0278(7) Uani 1 1 d . . .
N1 N 0.0307(4) -0.0650(3) 0.1923(3) 0.0203(7) Uani 1 1 d . . .
H1 H -0.0679 -0.0391 0.1838 0.024 Uiso 1 1 calc R . .
O3 O -0.0847(4) 0.1316(3) 0.0213(3) 0.0314(8) Uani 1 1 d . . .
N2 N 0.5060(4) 0.0857(3) 0.3099(3) 0.0214(7) Uani 1 1 d . . .
H2 H 0.5798 0.0262 0.3413 0.026 Uiso 1 1 calc R . .
C2 C 0.1260(5) 0.0011(4) 0.1230(3) 0.0210(8) Uani 1 1 d . . .
C17 C 0.4872(4) 0.1153(4) 0.2056(3) 0.0206(8) Uani 1 1 d . . .
C3 C 0.0778(4) -0.1769(4) 0.2808(3) 0.0193(8) Uani 1 1 d . . .
C4 C 0.1503(4) -0.1714(4) 0.3680(3) 0.0193(8) Uani 1 1 d . . .
C16 C 0.4160(5) 0.1431(4) 0.3739(3) 0.0201(8) Uani 1 1 d . . .
C11 C 0.3137(5) 0.0755(4) 0.4491(3) 0.0189(8) Uani 1 1 d . . .
C9 C 0.1778(5) -0.0456(4) 0.3700(3) 0.0205(8) Uani 1 1 d . . .
H9A H 0.0780 0.0006 0.3787 0.025 Uiso 1 1 calc R . .
H9B H 0.2216 0.0037 0.3004 0.025 Uiso 1 1 calc R . .
C18 C 0.6023(4) 0.0335(4) 0.1601(3) 0.0211(8) Uani 1 1 d . . .
C8 C 0.0455(5) -0.2895(4) 0.2778(4) 0.0250(9) Uani 1 1 d . . .
H8 H -0.0042 -0.2907 0.2180 0.030 Uiso 1 1 calc R . .
C10 C 0.2847(5) -0.0537(4) 0.4579(3) 0.0216(8) Uani 1 1 d . . .
H10A H 0.2381 -0.0967 0.5281 0.026 Uiso 1 1 calc R . .
H10B H 0.3831 -0.1036 0.4524 0.026 Uiso 1 1 calc R . .
C15 C 0.4360(5) 0.2640(4) 0.3634(4) 0.0255(9) Uani 1 1 d . . .
H15 H 0.5040 0.3093 0.3106 0.031 Uiso 1 1 calc R . .
C5 C 0.1909(5) -0.2839(4) 0.4507(3) 0.0240(9) Uani 1 1 d . . .
H5 H 0.2417 -0.2836 0.5104 0.029 Uiso 1 1 calc R . .
C1 C 0.0548(5) 0.1141(4) 0.0290(3) 0.0239(9) Uani 1 1 d . . .
C12 C 0.2352(5) 0.1318(4) 0.5155(3) 0.0240(9) Uani 1 1 d . . .
H12 H 0.1658 0.0874 0.5676 0.029 Uiso 1 1 calc R . .
C13 C 0.2575(5) 0.2527(4) 0.5063(4) 0.0288(10) Uani 1 1 d . . .
H13 H 0.2044 0.2896 0.5526 0.035 Uiso 1 1 calc R . .
C14 C 0.3572(6) 0.3186(4) 0.4298(4) 0.0308(10) Uani 1 1 d . . .
H14 H 0.3714 0.4012 0.4228 0.037 Uiso 1 1 calc R . .
C6 C 0.1593(6) -0.3966(4) 0.4486(4) 0.0292(10) Uani 1 1 d . . .
H6 H 0.1881 -0.4721 0.5067 0.035 Uiso 1 1 calc R . .
C7 C 0.0863(6) -0.4006(4) 0.3629(4) 0.0304(10) Uani 1 1 d . . .
H7 H 0.0642 -0.4782 0.3619 0.036 Uiso 1 1 calc R . .
O7 O 0.4413(4) 0.2537(3) -0.1008(3) 0.0292(7) Uani 1 1 d D . .
C21A C 0.4378(12) 0.2690(10) -0.2107(6) 0.032(3) Uani 0.68(3) 1 d P A 1
H21A H 0.3448 0.2381 -0.2241 0.038 Uiso 0.68(3) 1 calc PR A 1
H21B H 0.5282 0.2188 -0.2279 0.038 Uiso 0.68(3) 1 calc PR A 1
C22A C 0.4378(16) 0.4026(13) -0.2796(10) 0.055(3) Uani 0.68(3) 1 d P A 1
H22A H 0.4454 0.4103 -0.3542 0.083 Uiso 0.68(3) 1 calc PR A 1
H22B H 0.5253 0.4350 -0.2621 0.083 Uiso 0.68(3) 1 calc PR A 1
H22C H 0.3426 0.4508 -0.2682 0.083 Uiso 0.68(3) 1 calc PR A 1
C21B C 0.379(3) 0.337(3) -0.2049(18) 0.053(9) Uani 0.32(3) 1 d P A 2
H21C H 0.2775 0.3140 -0.2120 0.064 Uiso 0.32(3) 1 calc PR A 2
H21D H 0.3634 0.4239 -0.2060 0.064 Uiso 0.32(3) 1 calc PR A 2
C22B C 0.462(5) 0.336(5) -0.288(2) 0.079(12) Uani 0.32(3) 1 d P A 2
H22D H 0.4490 0.4200 -0.3434 0.119 Uiso 0.32(3) 1 calc PR A 2
H22E H 0.4289 0.2757 -0.3143 0.119 Uiso 0.32(3) 1 calc PR A 2
H22F H 0.5697 0.3125 -0.2677 0.119 Uiso 0.32(3) 1 calc PR A 2
O8 O 0.6946(7) 0.3219(6) -0.0674(7) 0.0949(18) Uani 1 1 d D B -1
C24 C 0.7734(10) 0.5624(8) -0.1479(11) 0.0949(18) Uani 1 1 d . B .
H24A H 0.7523 0.5801 -0.2226 0.142 Uiso 1 1 calc R . .
H24C H 0.8839 0.5562 -0.1386 0.142 Uiso 1 1 calc R . .
H24B H 0.7209 0.6302 -0.1269 0.142 Uiso 1 1 calc R . .
C23 C 0.7151(10) 0.4367(8) -0.0775(11) 0.0949(18) Uani 1 1 d D . .
H23B H 0.7722 0.4181 -0.0115 0.114 Uiso 1 1 calc R B .
H23A H 0.6101 0.4681 -0.0615 0.114 Uiso 1 1 calc R . .
H7A H 0.493(7) 0.290(9) -0.079(9) 0.114 Uiso 1 1 d D . .
H8A H 0.741(8) 0.254(4) -0.095(7) 0.114 Uiso 1 1 d D . .

loop_
_atom_site_aniso_label
_atom_site_aniso_U_11
_atom_site_aniso_U_22
_atom_site_aniso_U_33
_atom_site_aniso_U_23
_atom_site_aniso_U_13
_atom_site_aniso_U_12
Cu1 0.0117(3) 0.0424(4) 0.0126(3) -0.0062(2) 0.0007(2) -0.0079(2)
O2 0.0103(13) 0.0406(17) 0.0157(14) -0.0072(12) -0.0001(10) -0.0053(12)
O4 0.0129(14) 0.0460(18) 0.0155(14) -0.0129(13) 0.0019(11) -0.0077(12)
O1 0.0160(14) 0.0435(18) 0.0162(14) -0.0026(13) -0.0020(11) -0.0089(13)
O6 0.0131(14) 0.0498(19) 0.0178(15) -0.0128(13) 0.0002(11) -0.0004(13)
O5 0.0213(15) 0.0409(18) 0.0177(15) -0.0071(13) -0.0041(12) -0.0005(13)
N1 0.0099(15) 0.0328(18) 0.0166(16) -0.0066(14) -0.0012(12) -0.0036(13)
O3 0.0127(15) 0.0461(19) 0.0262(17) -0.0016(14) -0.0044(12) -0.0045(13)
N2 0.0162(16) 0.0326(18) 0.0147(16) -0.0087(14) -0.0021(13) 0.0005(13)
C2 0.0145(18) 0.035(2) 0.0146(18) -0.0097(16) -0.0004(14) -0.0049(16)
C17 0.0140(18) 0.033(2) 0.0148(18) -0.0079(16) 0.0011(14) -0.0077(16)
C3 0.0116(17) 0.030(2) 0.0167(19) -0.0090(16) 0.0022(14) -0.0039(14)
C4 0.0150(18) 0.027(2) 0.0178(19) -0.0097(16) 0.0014(15) -0.0045(15)
C16 0.0162(18) 0.027(2) 0.0161(19) -0.0075(15) -0.0048(15) 0.0000(15)
C11 0.0165(18) 0.0240(19) 0.0154(18) -0.0063(15) -0.0052(14) -0.0002(14)
C9 0.0188(19) 0.0238(19) 0.0186(19) -0.0067(15) -0.0031(15) -0.0038(15)
C18 0.0108(18) 0.038(2) 0.0148(18) -0.0082(16) 0.0030(14) -0.0081(16)
C8 0.020(2) 0.034(2) 0.026(2) -0.0168(18) 0.0002(16) -0.0036(16)
C10 0.023(2) 0.025(2) 0.0181(19) -0.0089(15) -0.0032(16) -0.0036(15)
C15 0.022(2) 0.028(2) 0.023(2) -0.0046(17) -0.0009(16) -0.0038(16)
C5 0.023(2) 0.028(2) 0.021(2) -0.0099(17) -0.0038(16) -0.0007(16)
C1 0.016(2) 0.038(2) 0.0157(19) -0.0063(17) -0.0024(15) -0.0051(17)
C12 0.020(2) 0.030(2) 0.022(2) -0.0102(17) 0.0023(16) -0.0018(16)
C13 0.027(2) 0.031(2) 0.031(2) -0.0160(19) 0.0042(18) 0.0007(18)
C14 0.032(2) 0.024(2) 0.037(3) -0.0118(19) 0.001(2) -0.0036(18)
C6 0.034(2) 0.022(2) 0.028(2) -0.0065(17) -0.0044(19) 0.0016(18)
C7 0.033(2) 0.028(2) 0.036(3) -0.0172(19) 0.000(2) -0.0055(18)
O7 0.0202(15) 0.0428(18) 0.0184(16) -0.0019(13) -0.0008(12) -0.0099(13)
C21A 0.034(5) 0.036(5) 0.019(4) -0.003(3) 0.004(3) -0.006(4)
C22A 0.077(8) 0.044(6) 0.031(5) 0.009(5) -0.013(5) -0.023(6)
C21B 0.031(11) 0.060(17) 0.040(11) 0.020(11) -0.015(9) -0.012(12)
C22B 0.11(3) 0.09(3) 0.028(13) -0.002(16) -0.012(13) -0.04(2)
O8 0.050(2) 0.060(2) 0.168(5) -0.030(3) -0.033(3) -0.0025(18)
C24 0.050(2) 0.060(2) 0.168(5) -0.030(3) -0.033(3) -0.0025(18)
C23 0.050(2) 0.060(2) 0.168(5) -0.030(3) -0.033(3) -0.0025(18)

loop_
_atom_type_symbol
_atom_type_description
_atom_type_scat_dispersion_real
_atom_type_scat_dispersion_imag
_atom_type_scat_source
C C 0.0033 0.0016 'International Tables Vol C Tables 4.2.6.8 and 6.1.1.4'
H H 0 0 'International Tables Vol C Tables 4.2.6.8 and 6.1.1.4'
N N 0.0061 0.0033 'International Tables Vol C Tables 4.2.6.8 and 6.1.1.4'
O O 0.0106 0.006 'International Tables Vol C Tables 4.2.6.8 and 6.1.1.4'
Cu Cu 0.3201 1.2651 'International Tables Vol C Tables 4.2.6.8 and 6.1.1.4'

loop_
_geom_angle_atom_site_label_1
_geom_angle_atom_site_label_2
_geom_angle_atom_site_label_3
_geom_angle
_geom_angle_site_symmetry_1
_geom_angle_site_symmetry_3
O1 Cu1 O7 91.83(14) . .
O1 Cu1 O4 174.58(12) . .
O7 Cu1 O4 93.45(13) . .
O1 Cu1 O2 84.43(13) . .
O7 Cu1 O2 174.90(13) . .
O4 Cu1 O2 90.22(13) . .
O1 Cu1 O4 103.25(13) . 2_655
O7 Cu1 O4 96.82(13) . 2_655
O4 Cu1 O4 77.34(13) . 2_655
O2 Cu1 O4 87.44(12) . 2_655
O1 Cu1 O5 102.05(13) . .
O7 Cu1 O5 94.70(13) . .
O4 Cu1 O5 76.30(12) . .
O2 Cu1 O5 82.72(12) . .
O4 Cu1 O5 151.76(11) 2_655 .
C2 O2 Cu1 109.8(3) . .
C18 O4 Cu1 119.1(3) . .
C18 O4 Cu1 130.2(3) . 2_655
Cu1 O4 Cu1 102.65(13) . 2_655
C1 O1 Cu1 113.6(3) . .
C17 O5 Cu1 101.0(3) . .
C2 N1 C3 123.8(3) . .
C2 N1 H1 118.1 . .
C3 N1 H1 118.1 . .
C17 N2 C16 125.2(4) . .
C17 N2 H2 117.4 . .
C16 N2 H2 117.4 . .
O2 C2 N1 124.7(4) . .
O2 C2 C1 118.5(4) . .
N1 C2 C1 116.7(4) . .
O5 C17 N2 125.8(4) . .
O5 C17 C18 122.0(4) . .
N2 C17 C18 112.2(4) . .
C8 C3 C4 121.7(4) . .
C8 C3 N1 117.4(4) . .
C4 C3 N1 120.8(4) . .
C5 C4 C3 117.0(4) . .
C5 C4 C9 123.0(4) . .
C3 C4 C9 120.0(4) . .
C15 C16 C11 121.2(4) . .
C15 C16 N2 119.1(4) . .
C11 C16 N2 119.7(4) . .
C12 C11 C16 118.0(4) . .
C12 C11 C10 120.1(4) . .
C16 C11 C10 121.8(4) . .
C4 C9 C10 114.6(3) . .
C4 C9 H9A 108.6 . .
C10 C9 H9A 108.6 . .
C4 C9 H9B 108.6 . .
C10 C9 H9B 108.6 . .
H9A C9 H9B 107.6 . .
O6 C18 O4 127.3(4) . .
O6 C18 C17 117.8(4) . .
O4 C18 C17 114.8(4) . .
C3 C8 C7 119.6(4) . .
C3 C8 H8 120.2 . .
C7 C8 H8 120.2 . .
C11 C10 C9 110.8(3) . .
C11 C10 H10A 109.5 . .
C9 C10 H10A 109.5 . .
C11 C10 H10B 109.5 . .
C9 C10 H10B 109.5 . .
H10A C10 H10B 108.1 . .
C14 C15 C16 120.1(4) . .
C14 C15 H15 119.9 . .
C16 C15 H15 119.9 . .
C6 C5 C4 121.8(4) . .
C6 C5 H5 119.1 . .
C4 C5 H5 119.1 . .
O3 C1 O1 128.4(4) . .
O3 C1 C2 118.1(4) . .
O1 C1 C2 113.5(4) . .
C11 C12 C13 120.8(4) . .
C11 C12 H12 119.6 . .
C13 C12 H12 119.6 . .
C14 C13 C12 120.0(4) . .
C14 C13 H13 120.0 . .
C12 C13 H13 120.0 . .
C15 C14 C13 119.9(4) . .
C15 C14 H14 120.1 . .
C13 C14 H14 120.1 . .
C7 C6 C5 120.6(4) . .
C7 C6 H6 119.7 . .
C5 C6 H6 119.7 . .
C6 C7 C8 119.2(4) . .
C6 C7 H7 120.4 . .
C8 C7 H7 120.4 . .
C21A O7 C21B 36.4(14) . .
C21A O7 Cu1 122.2(4) . .
C21B O7 Cu1 131.9(8) . .
C21A O7 H7A 123(8) . .
C21B O7 H7A 110(9) . .
Cu1 O7 H7A 113(8) . .
O7 C21A C22A 110.6(10) . .
O7 C21A H21A 109.5 . .
C22A C21A H21A 109.5 . .
O7 C21A H21B 109.5 . .
C22A C21A H21B 109.5 . .
H21A C21A H21B 108.1 . .
C22B C21B O7 116(3) . .
C22B C21B H21C 108.2 . .
O7 C21B H21C 108.2 . .
C22B C21B H21D 108.2 . .
O7 C21B H21D 108.2 . .
H21C C21B H21D 107.4 . .
C21B C22B H22D 109.5 . .
C21B C22B H22E 109.5 . .
H22D C22B H22E 109.5 . .
C21B C22B H22F 109.5 . .
H22D C22B H22F 109.5 . .
H22E C22B H22F 109.5 . .
C23 O8 H8A 139(3) . .
C23 C24 H24A 109.5 . .
C23 C24 H24C 109.5 . .
H24A C24 H24C 109.5 . .
C23 C24 H24B 109.5 . .
H24A C24 H24B 109.5 . .
H24C C24 H24B 109.5 . .
O8 C23 C24 147.5(13) . .
O8 C23 H23B 99.9 . .
C24 C23 H23B 99.9 . .
O8 C23 H23A 99.9 . .
C24 C23 H23A 99.9 . .
H23B C23 H23A 104.2 . .

loop_
_geom_bond_atom_site_label_1
_geom_bond_atom_site_label_2
_geom_bond_distance
_geom_bond_site_symmetry_2
Cu1 O1 1.945(3) .
Cu1 O7 1.948(3) .
Cu1 O4 1.973(3) .
Cu1 O2 1.994(3) .
Cu1 O4 2.365(3) 2_655
Cu1 O5 2.426(3) .
O2 C2 1.256(5) .
O4 C18 1.269(5) .
O4 Cu1 2.365(3) 2_655
O1 C1 1.272(5) .
O6 C18 1.227(5) .
O5 C17 1.215(5) .
N1 C2 1.312(6) .
N1 C3 1.433(5) .
N1 H1 0.8800 .
O3 C1 1.224(5) .
N2 C17 1.340(5) .
N2 C16 1.422(5) .
N2 H2 0.8800 .
C2 C1 1.539(6) .
C17 C18 1.549(6) .
C3 C8 1.386(6) .
C3 C4 1.402(6) .
C4 C5 1.386(6) .
C4 C9 1.519(5) .
C16 C15 1.388(6) .
C16 C11 1.398(6) .
C11 C12 1.397(6) .
C11 C10 1.511(6) .
C9 C10 1.531(5) .
C9 H9A 0.9900 .
C9 H9B 0.9900 .
C8 C7 1.392(7) .
C8 H8 0.9500 .
C10 H10A 0.9900 .
C10 H10B 0.9900 .
C15 C14 1.384(7) .
C15 H15 0.9500 .
C5 C6 1.380(6) .
C5 H5 0.9500 .
C12 C13 1.398(6) .
C12 H12 0.9500 .
C13 C14 1.385(7) .
C13 H13 0.9500 .
C14 H14 0.9500 .
C6 C7 1.379(7) .
C6 H6 0.9500 .
C7 H7 0.9500 .
O7 C21A 1.434(8) .
O7 C21B 1.471(18) .
O7 H7A 0.8000(10) .
C21A C22A 1.480(17) .
C21A H21A 0.9900 .
C21A H21B 0.9900 .
C22A H22A 0.9800 .
C22A H22B 0.9800 .
C22A H22C 0.9800 .
C21B C22B 1.30(5) .
C21B H21C 0.9900 .
C21B H21D 0.9900 .
C22B H22D 0.9800 .
C22B H22E 0.9800 .
C22B H22F 0.9800 .
O8 C23 1.321(10) .
O8 H8A 1.017(18) .
C24 C23 1.552(13) .
C24 H24A 0.9800 .
C24 H24C 0.9800 .
C24 H24B 0.9800 .
C23 H23B 0.9900 .
C23 H23A 0.9900 .
